data_9000546
loop_
_publ_author_name
'Mellini, M.'
'Merlino, S.'

_publ_section_title
;
 Hellandite: a new type of silicoborate chain
;
_journal_name_full 'American Mineralogist'
_journal_page_first 89
_journal_page_last 99
_journal_volume 62
_journal_year 1977
_chemical_formula_sum 'Al0.55 B4 Ca2.616 Fe0.45 H2 O24 Si4 Y2.622'
_chemical_name_mineral Hellandite-(Y)
_space_group_IT_number 13
_symmetry_space_group_name_Hall '-P 2ya'
_symmetry_space_group_name_H-M 'P 1 2/a 1'
_cell_angle_alpha 90
_cell_angle_beta 111.4
_cell_angle_gamma 90
_cell_length_a 18.990
_cell_length_b 4.715
_cell_length_c 10.300
_cell_formula_units_Z 2
_cell_volume 858.657
_database_code_amcsd 0000557
_exptl_crystal_density_diffrn 3.556
_cod_original_formula_sum '(Al.55 Fe.45) Y2.622 Ca2.616 Si4 B4 H2 O24'
_cod_database_code 9000546

loop_
_space_group_symop_operation_xyz
x,y,z
1/2-x,y,-z
1/2+x,-y,z
-x,-y,-z

loop_
_atom_site_aniso_label
_atom_site_aniso_U_11
_atom_site_aniso_U_22
_atom_site_aniso_U_33
_atom_site_aniso_U_12
_atom_site_aniso_U_13
_atom_site_aniso_U_23
Al1 0.01409 0.01995 0.01514 -0.00072 0.00773 0.00005
Fe1 0.01409 0.01995 0.01514 -0.00072 0.00773 0.00005
Y2 0.00998 0.01501 0.01114 -0.00135 0.00644 -0.00076
Ca3 0.01029 0.01394 0.01072 0.00034 0.00550 -0.00016
Y3 0.01029 0.01394 0.01072 0.00034 0.00550 -0.00016
Ca4 0.00776 0.01651 0.01533 0.00186 0.00764 0.00250
Y4 0.00776 0.01651 0.01533 0.00186 0.00764 0.00250
Si1 0.01251 0.01562 0.01565 0.00089 0.00842 0.00121
Si2 0.01283 0.01945 0.01780 0.00182 0.00799 0.00213
O1 0.01695 0.01724 0.01444 -0.00139 0.00515 -0.00575
O2 0.01188 0.01993 0.02111 0.00215 0.00258 -0.00096
O3 0.01489 0.02441 0.02148 0.00524 0.00799 -0.00360
O4 0.02043 0.01665 0.02106 0.00046 0.01486 0.00387
O5 0.01520 0.01941 0.01747 0.00224 0.00945 0.00147
O6 0.01758 0.01648 0.02013 0.00308 0.00859 -0.00094
O7 0.01457 0.01584 0.01519 0.00173 0.00558 0.00197
O8 0.03199 0.01881 0.01388 0.00443 0.00335 -0.00399
O9 0.01568 0.02130 0.04319 0.00722 0.02010 0.01184
O10 0.01362 0.02551 0.01696 0.00452 0.00309 0.00651
O11 0.01869 0.02305 0.01430 -0.00604 0.00722 0.00369
O12 0.03009 0.01961 0.01738 0.00000 0.00318 0.00000
O13 0.01299 0.01505 0.02558 0.00000 0.00318 0.00000

loop_
_atom_site_label
_atom_site_fract_x
_atom_site_fract_y
_atom_site_fract_z
_atom_site_occupancy
_atom_site_U_iso_or_equiv
Al1 0.00000 0.00000 0.00000 0.55000 ?
Fe1 0.00000 0.00000 0.00000 0.45000 ?
Y2 0.04179 0.01879 0.35996 0.87000 ?
Ca3 0.24771 0.00225 0.65957 0.75200 ?
Y3 0.24771 0.00225 0.65957 0.10800 ?
Ca4 0.15428 -0.03944 0.92862 0.55600 ?
Y4 0.15428 -0.03944 0.92862 0.33300 ?
Si1 0.09990 0.48510 0.64680 1.00000 ?
Si2 0.11120 0.49660 0.16160 1.00000 ?
B1 0.17080 0.53440 0.45100 1.00000 0.00317
B2 0.25440 0.45270 0.13750 1.00000 0.00228
H 0.04700 0.04000 0.92000 1.00000 0.05066
O1 0.04080 0.24360 0.56350 1.00000 ?
O2 0.17570 0.31270 0.75560 1.00000 ?
O3 0.06980 -0.30030 0.73570 1.00000 ?
O4 0.13120 -0.32680 0.54040 1.00000 ?
O5 0.03730 0.19260 0.86690 1.00000 ?
O6 0.24570 -0.23450 0.86050 1.00000 ?
O7 0.16650 0.22190 0.44750 1.00000 ?
O8 0.13030 0.67440 0.30850 1.00000 ?
O9 0.18720 0.32810 0.16330 1.00000 ?
O10 0.08480 0.72860 0.03880 1.00000 ?
O11 0.05260 0.24840 0.15760 1.00000 ?
O12 0.25000 0.32670 0.00000 1.00000 ?
O13 0.25000 0.65150 0.50000 1.00000 ?

loop_
_cod_related_entry_id
_cod_related_entry_database
_cod_related_entry_code
1 AMCSD 0000557
